data_7004806
loop_
_publ_author_name
'Robertson, Stuart D.'
'Chivers, Tristram'
'Akhtar, Javeed'
'Afzaal, Mohammad'
'O'Brien, Paul'

_publ_section_title
;
 Nickel(ii) complexes of heterodichalcogenido and monochalcogenido
 imidodiphosphinate ligands: AACVD synthesis of nickel ditelluride
;
_journal_issue 48
_journal_name_full 'Dalton Transactions'
_journal_page_first 7004
_journal_page_last 7011
_journal_paper_doi 10.1039/b814065k
_journal_year 2008
_chemical_formula_moiety 'C24 H56 N2 Ni P4 Se2'
_chemical_formula_sum 'C24 H56 N2 Ni P4 Se2'
_chemical_formula_weight 713.22
_chemical_name_systematic
;
?
;
_space_group_IT_number 14
_symmetry_cell_setting monoclinic
_symmetry_space_group_name_Hall '-P 2yn'
_symmetry_space_group_name_H-M 'P 1 21/n 1'
_atom_sites_solution_hydrogens geom
_atom_sites_solution_primary direct
_atom_sites_solution_secondary difmap
_audit_creation_method SHELXL-97
_cell_angle_alpha 90.00
_cell_angle_beta 104.61(3)
_cell_angle_gamma 90.00
_cell_formula_units_Z 2
_cell_length_a 8.9748(2)
_cell_length_b 19.7569(4)
_cell_length_c 9.3534(2)
_cell_measurement_reflns_used 20328
_cell_measurement_temperature 173(2)
_cell_measurement_theta_max 27.48
_cell_measurement_theta_min 1.00
_cell_volume 1604.9(2)
_computing_cell_refinement 'Nonius DENZO'
_computing_data_collection 'Nonius COLLECT'
_computing_data_reduction 'Nonius DENZO'
_computing_molecular_graphics 'Bruker SHELXTL'
_computing_publication_material 'Bruker SHELXTL'
_computing_structure_refinement 'SHELXL-97 (Sheldrick, 1997)'
_computing_structure_solution 'SHELXS-97 (Sheldrick, 1990)'
_diffrn_ambient_temperature 173(2)
_diffrn_measured_fraction_theta_full 0.995
_diffrn_measured_fraction_theta_max 0.995
_diffrn_measurement_device_type 'Nonius KappaCCD'
_diffrn_measurement_method 'phi\omega scans'
_diffrn_radiation_monochromator graphite
_diffrn_radiation_source 'fine-focus sealed tube'
_diffrn_radiation_type MoK\a
_diffrn_radiation_wavelength 0.71073
_diffrn_reflns_av_R_equivalents 0.0576
_diffrn_reflns_av_sigmaI/netI 0.0261
_diffrn_reflns_limit_h_max 11
_diffrn_reflns_limit_h_min -11
_diffrn_reflns_limit_k_max 25
_diffrn_reflns_limit_k_min -25
_diffrn_reflns_limit_l_max 12
_diffrn_reflns_limit_l_min -11
_diffrn_reflns_number 25896
_diffrn_reflns_theta_full 27.42
_diffrn_reflns_theta_max 27.42
_diffrn_reflns_theta_min 3.05
_exptl_absorpt_coefficient_mu 3.088
_exptl_absorpt_correction_T_max 0.940
_exptl_absorpt_correction_T_min 0.755
_exptl_absorpt_correction_type multi-scan
_exptl_absorpt_process_details
;
multi-scan from symmetry-related measurements
Sortav (Blessing 1995)
;
_exptl_crystal_colour red
_exptl_crystal_density_diffrn 1.476
_exptl_crystal_density_method 'not measured'
_exptl_crystal_description block
_exptl_crystal_F_000 740
_exptl_crystal_size_max 0.12
_exptl_crystal_size_mid 0.08
_exptl_crystal_size_min 0.02
_refine_diff_density_max 0.550
_refine_diff_density_min -0.569
_refine_diff_density_rms 0.112
_refine_ls_extinction_method none
_refine_ls_goodness_of_fit_ref 1.066
_refine_ls_hydrogen_treatment constr
_refine_ls_matrix_type full
_refine_ls_number_parameters 159
_refine_ls_number_reflns 3644
_refine_ls_number_restraints 0
_refine_ls_restrained_S_all 1.066
_refine_ls_R_factor_all 0.0305
_refine_ls_R_factor_gt 0.0259
_refine_ls_shift/su_max 0.001
_refine_ls_shift/su_mean 0.000
_refine_ls_structure_factor_coef Fsqd
_refine_ls_weighting_details 'calc w=1/[\s^2^(Fo^2^)+(0.0443P)^2^+0.5052P] where P=(Fo^2^+2Fc^2^)/3'
_refine_ls_weighting_scheme calc
_refine_ls_wR_factor_gt 0.0711
_refine_ls_wR_factor_ref 0.0737
_reflns_number_gt 3339
_reflns_number_total 3644
_reflns_threshold_expression >2sigma(I)
_cod_data_source_file b814065k.txt
_cod_data_source_block 4
_cod_depositor_comments
;
The following automatic conversions were performed:
'_symmetry_cell_setting' value 'Monoclinic' changed to 'monoclinic'
according to '/home/saulius/struct/CIF-dictionaries/cif_core.dic'
dictionary named 'cif_core.dic' version 2.4.1 from 2010-06-29.

Automatic conversion script
Id: cif_fix_enum 1527 2010-12-29 10:47:43Z saulius 
;
_cod_original_sg_symbol_H-M P2(1)/n
_cod_database_code 7004806

loop_
_symmetry_equiv_pos_as_xyz
'x, y, z'
'-x+1/2, y+1/2, -z+1/2'
'-x, -y, -z'
'x-1/2, -y-1/2, z-1/2'

loop_
_atom_site_label
_atom_site_type_symbol
_atom_site_fract_x
_atom_site_fract_y
_atom_site_fract_z
_atom_site_U_iso_or_equiv
_atom_site_adp_type
_atom_site_occupancy
_atom_site_symmetry_multiplicity
_atom_site_calc_flag
_atom_site_refinement_flags
_atom_site_disorder_assembly
_atom_site_disorder_group
Ni1 Ni 0.5000 0.0000 1.0000 0.01770(9) Uani 1 2 d S . .
Se1 Se 0.60228(2) 0.063793(9) 0.84158(2) 0.02395(8) Uani 1 1 d . . .
P1 P 0.65686(5) 0.15668(2) 0.97651(5) 0.01959(11) Uani 1 1 d . . .
C10 C 0.5181(2) 0.22284(10) 0.8925(2) 0.0276(4) Uani 1 1 d . . .
H10A H 0.5317 0.2321 0.7914 0.033 Uiso 1 1 calc R . .
C11 C 0.3520(3) 0.20026(13) 0.8754(3) 0.0495(7) Uani 1 1 d . . .
H11A H 0.2819 0.2355 0.8239 0.074 Uiso 1 1 calc R . .
H11B H 0.3341 0.1925 0.9732 0.074 Uiso 1 1 calc R . .
H11C H 0.3333 0.1582 0.8179 0.074 Uiso 1 1 calc R . .
C12 C 0.5490(3) 0.28900(11) 0.9806(3) 0.0419(5) Uani 1 1 d . . .
H12A H 0.4667 0.3215 0.9399 0.063 Uiso 1 1 calc R . .
H12B H 0.6480 0.3079 0.9737 0.063 Uiso 1 1 calc R . .
H12C H 0.5522 0.2800 1.0843 0.063 Uiso 1 1 calc R . .
C20 C 0.8420(2) 0.19109(10) 0.9592(2) 0.0270(4) Uani 1 1 d . . .
H20A H 0.8507 0.2382 0.9995 0.032 Uiso 1 1 calc R . .
C21 C 0.9777(2) 0.15123(13) 1.0501(3) 0.0388(5) Uani 1 1 d . . .
H21A H 1.0738 0.1744 1.0484 0.058 Uiso 1 1 calc R . .
H21B H 0.9777 0.1057 1.0083 0.058 Uiso 1 1 calc R . .
H21C H 0.9692 0.1478 1.1522 0.058 Uiso 1 1 calc R . .
C22 C 0.8501(3) 0.19582(13) 0.7986(3) 0.0399(5) Uani 1 1 d . . .
H22A H 0.9474 0.2172 0.7940 0.060 Uiso 1 1 calc R . .
H22B H 0.7637 0.2230 0.7424 0.060 Uiso 1 1 calc R . .
H22C H 0.8444 0.1503 0.7560 0.060 Uiso 1 1 calc R . .
N1 N 0.65991(18) 0.14215(8) 1.14447(17) 0.0224(3) Uani 1 1 d . . .
P2 P 0.61246(5) 0.06601(2) 1.19139(5) 0.01850(11) Uani 1 1 d . . .
C30 C 0.5031(2) 0.08398(10) 1.3303(2) 0.0245(4) Uani 1 1 d . . .
H30A H 0.4913 0.0406 1.3814 0.029 Uiso 1 1 calc R . .
C31 C 0.3425(3) 0.11007(11) 1.2547(3) 0.0341(5) Uani 1 1 d . . .
H31A H 0.2841 0.1174 1.3289 0.051 Uiso 1 1 calc R . .
H31B H 0.2891 0.0767 1.1822 0.051 Uiso 1 1 calc R . .
H31C H 0.3513 0.1529 1.2045 0.051 Uiso 1 1 calc R . .
C32 C 0.5875(3) 0.13423(11) 1.4469(2) 0.0331(5) Uani 1 1 d . . .
H32A H 0.5284 0.1411 1.5206 0.050 Uiso 1 1 calc R . .
H32B H 0.5988 0.1775 1.3994 0.050 Uiso 1 1 calc R . .
H32C H 0.6896 0.1163 1.4954 0.050 Uiso 1 1 calc R . .
C40 C 0.7935(2) 0.02643(9) 1.3025(2) 0.0251(4) Uani 1 1 d . . .
H40A H 0.8628 0.0641 1.3503 0.030 Uiso 1 1 calc R . .
C41 C 0.7741(3) -0.02097(11) 1.4265(2) 0.0351(5) Uani 1 1 d . . .
H41A H 0.8736 -0.0415 1.4743 0.053 Uiso 1 1 calc R . .
H41B H 0.6999 -0.0566 1.3848 0.053 Uiso 1 1 calc R . .
H41C H 0.7364 0.0050 1.4996 0.053 Uiso 1 1 calc R . .
C42 C 0.8756(3) -0.01071(12) 1.2006(3) 0.0364(5) Uani 1 1 d . . .
H42A H 0.9801 -0.0229 1.2562 0.055 Uiso 1 1 calc R . .
H42B H 0.8811 0.0188 1.1179 0.055 Uiso 1 1 calc R . .
H42C H 0.8183 -0.0519 1.1625 0.055 Uiso 1 1 calc R . .

loop_
_atom_site_aniso_label
_atom_site_aniso_U_11
_atom_site_aniso_U_22
_atom_site_aniso_U_33
_atom_site_aniso_U_23
_atom_site_aniso_U_13
_atom_site_aniso_U_12
Ni1 0.01900(16) 0.01534(16) 0.01697(17) 0.00009(11) 0.00122(12) -0.00333(11)
Se1 0.03114(12) 0.02078(12) 0.01970(12) -0.00179(7) 0.00599(8) -0.00841(7)
P1 0.0207(2) 0.0168(2) 0.0200(2) 0.00077(17) 0.00282(17) -0.00277(16)
C10 0.0328(10) 0.0239(9) 0.0251(10) 0.0066(8) 0.0056(8) 0.0041(8)
C11 0.0256(11) 0.0440(14) 0.0709(19) 0.0133(13) -0.0031(11) 0.0070(10)
C12 0.0488(14) 0.0279(11) 0.0500(14) -0.0019(10) 0.0140(11) 0.0086(10)
C20 0.0244(9) 0.0244(9) 0.0326(11) -0.0047(8) 0.0080(8) -0.0078(7)
C21 0.0239(10) 0.0507(14) 0.0412(13) -0.0004(11) 0.0069(9) -0.0027(9)
C22 0.0409(12) 0.0447(13) 0.0370(13) 0.0024(10) 0.0150(10) -0.0164(10)
N1 0.0269(8) 0.0189(7) 0.0198(8) -0.0013(6) 0.0028(6) -0.0047(6)
P2 0.0191(2) 0.0169(2) 0.0173(2) 0.00050(16) 0.00038(18) -0.00168(16)
C30 0.0297(10) 0.0235(9) 0.0201(9) 0.0008(7) 0.0059(7) -0.0022(8)
C31 0.0326(11) 0.0331(11) 0.0370(12) -0.0024(9) 0.0097(9) 0.0073(9)
C32 0.0454(13) 0.0331(11) 0.0215(10) -0.0050(8) 0.0093(9) -0.0059(9)
C40 0.0214(9) 0.0215(9) 0.0275(10) 0.0011(7) -0.0030(7) -0.0015(7)
C41 0.0330(11) 0.0316(11) 0.0330(11) 0.0103(9) -0.0060(9) -0.0009(9)
C42 0.0292(11) 0.0326(11) 0.0438(13) 0.0005(10) 0.0026(9) 0.0099(9)

loop_
_atom_type_symbol
_atom_type_description
_atom_type_scat_dispersion_real
_atom_type_scat_dispersion_imag
_atom_type_scat_source
C C 0.0033 0.0016 'International Tables Vol C Tables 4.2.6.8 and 6.1.1.4'
H H 0.0000 0.0000 'International Tables Vol C Tables 4.2.6.8 and 6.1.1.4'
N N 0.0061 0.0033 'International Tables Vol C Tables 4.2.6.8 and 6.1.1.4'
P P 0.1023 0.0942 'International Tables Vol C Tables 4.2.6.8 and 6.1.1.4'
Ni Ni 0.3393 1.1124 'International Tables Vol C Tables 4.2.6.8 and 6.1.1.4'
Se Se -0.0929 2.2259 'International Tables Vol C Tables 4.2.6.8 and 6.1.1.4'

loop_
_geom_angle_atom_site_label_1
_geom_angle_atom_site_label_2
_geom_angle_atom_site_label_3
_geom_angle
_geom_angle_site_symmetry_1
_geom_angle_site_symmetry_3
_geom_angle_publ_flag
P2 Ni1 P2 180.0 3_657 . ?
P2 Ni1 Se1 91.329(19) 3_657 3_657 ?
P2 Ni1 Se1 88.67(2) . 3_657 ?
P2 Ni1 Se1 88.671(19) 3_657 . ?
P2 Ni1 Se1 91.329(19) . . ?
Se1 Ni1 Se1 180.0 3_657 . ?
P1 Se1 Ni1 98.84(2) . . ?
N1 P1 C10 113.04(9) . . ?
N1 P1 C20 111.28(9) . . ?
C10 P1 C20 103.22(9) . . ?
N1 P1 Se1 111.11(6) . . ?
C10 P1 Se1 108.51(7) . . ?
C20 P1 Se1 109.35(7) . . ?
C11 C10 C12 110.2(2) . . ?
C11 C10 P1 112.05(15) . . ?
C12 C10 P1 111.44(16) . . ?
C21 C20 C22 110.66(19) . . ?
C21 C20 P1 111.93(15) . . ?
C22 C20 P1 112.21(14) . . ?
P1 N1 P2 119.02(10) . . ?
N1 P2 C30 103.29(9) . . ?
N1 P2 C40 106.44(9) . . ?
C30 P2 C40 103.35(9) . . ?
N1 P2 Ni1 114.35(6) . . ?
C30 P2 Ni1 117.48(7) . . ?
C40 P2 Ni1 110.79(7) . . ?
C31 C30 C32 110.59(18) . . ?
C31 C30 P2 110.22(14) . . ?
C32 C30 P2 111.75(14) . . ?
C42 C40 C41 110.03(17) . . ?
C42 C40 P2 110.02(14) . . ?
C41 C40 P2 115.33(14) . . ?

loop_
_geom_bond_atom_site_label_1
_geom_bond_atom_site_label_2
_geom_bond_distance
_geom_bond_site_symmetry_2
_geom_bond_publ_flag
Ni1 P2 2.2388(7) 3_657 ?
Ni1 P2 2.2388(7) . ?
Ni1 Se1 2.3051(5) 3_657 ?
Ni1 Se1 2.3051(4) . ?
Se1 P1 2.2109(6) . ?
P1 N1 1.5905(17) . ?
P1 C10 1.839(2) . ?
P1 C20 1.8402(19) . ?
C10 C11 1.526(3) . ?
C10 C12 1.533(3) . ?
C20 C21 1.518(3) . ?
C20 C22 1.525(3) . ?
N1 P2 1.6527(16) . ?
P2 C30 1.850(2) . ?
P2 C40 1.866(2) . ?
C30 C31 1.526(3) . ?
C30 C32 1.527(3) . ?
C40 C42 1.531(3) . ?
C40 C41 1.534(3) . ?
